data_7229978
loop_
_publ_author_name
'Dankhoff, Katja'
'Weber, Birgit'

_publ_section_title
;
 Novel Cu(ii) complexes with NNO-Schiff base-like ligands -- structures
 and magnetic properties
;
_journal_issue 6
_journal_name_full CrystEngComm
_journal_page_first 818
_journal_paper_doi 10.1039/C7CE02007D
_journal_volume 20
_journal_year 2018
_chemical_formula_moiety 'C14 H15 Cu N3 O4, 7(H2O)'
_chemical_formula_sum 'C14 H29 Cu N3 O11'
_chemical_formula_weight 478.94
_chemical_name_common '[CuL30dOAc]'
_space_group_crystal_system monoclinic
_space_group_IT_number 14
_space_group_name_Hall '-P 2ybc'
_space_group_name_H-M_alt 'P 1 21/c 1'
_symmetry_space_group_name_Hall '-P 2ybc'
_symmetry_space_group_name_H-M 'P 1 21/c 1'
_atom_sites_solution_hydrogens geom
_atom_sites_solution_primary direct
_atom_sites_solution_secondary difmap
_audit_creation_date 2017-07-27
_audit_creation_method SHELXL-2014/7
_audit_update_record
;
2018-01-11 deposited with the CCDC.
2018-01-15 downloaded from the CCDC.
;
_cell_angle_alpha 90
_cell_angle_beta 95.047(4)
_cell_angle_gamma 90
_cell_formula_units_Z 4
_cell_length_a 6.8193(4)
_cell_length_b 11.6812(6)
_cell_length_c 28.7206(16)
_cell_measurement_reflns_used 16445
_cell_measurement_temperature 133(2)
_cell_measurement_theta_max 26.02
_cell_measurement_theta_min 1.49
_cell_volume 2278.9(2)
_computing_cell_refinement X-AREA-STOE
_computing_data_collection X-AREA-STOE
_computing_data_reduction X-AREA-STOE
_computing_molecular_graphics ORTEP-III
_computing_publication_material PLATON
_computing_structure_refinement 'SHELXL-2014 (Sheldrick, 2014)'
_computing_structure_solution SIR97
_diffrn_ambient_temperature 133(2)
_diffrn_detector_area_resol_mean 9
_diffrn_measured_fraction_theta_full 0.991
_diffrn_measured_fraction_theta_max 0.954
_diffrn_measurement_device_type STOE-STADIVARI
_diffrn_measurement_method omega-scan
_diffrn_radiation_type MoK\a
_diffrn_radiation_wavelength 0.71073
_diffrn_reflns_av_R_equivalents 0.0791
_diffrn_reflns_av_unetI/netI 0.0607
_diffrn_reflns_Laue_measured_fraction_full 0.991
_diffrn_reflns_Laue_measured_fraction_max 0.954
_diffrn_reflns_limit_h_max 8
_diffrn_reflns_limit_h_min -9
_diffrn_reflns_limit_k_max 7
_diffrn_reflns_limit_k_min -15
_diffrn_reflns_limit_l_max 38
_diffrn_reflns_limit_l_min -38
_diffrn_reflns_number 25851
_diffrn_reflns_point_group_measured_fraction_full 0.991
_diffrn_reflns_point_group_measured_fraction_max 0.954
_diffrn_reflns_theta_full 25.242
_diffrn_reflns_theta_max 28.515
_diffrn_reflns_theta_min 1.424
_diffrn_source 'fine-focus sealed tube'
_exptl_absorpt_coefficient_mu 1.012
_exptl_absorpt_correction_type none
_exptl_crystal_colour blue
_exptl_crystal_density_diffrn 1.355
_exptl_crystal_density_method 'not measured'
_exptl_crystal_description plate
_exptl_crystal_F_000 948
_exptl_crystal_size_max 0.177
_exptl_crystal_size_mid 0.158
_exptl_crystal_size_min 0.132
_refine_diff_density_max 1.609
_refine_diff_density_min -0.551
_refine_diff_density_rms 0.138
_refine_ls_extinction_method none
_refine_ls_goodness_of_fit_ref 0.999
_refine_ls_hydrogen_treatment constr
_refine_ls_matrix_type full
_refine_ls_number_parameters 262
_refine_ls_number_reflns 5514
_refine_ls_number_restraints 0
_refine_ls_restrained_S_all 0.999
_refine_ls_R_factor_all 0.0824
_refine_ls_R_factor_gt 0.0567
_refine_ls_shift/su_max 0.001
_refine_ls_shift/su_mean 0.000
_refine_ls_structure_factor_coef Fsqd
_refine_ls_weighting_details 'w=1/[\s^2^(Fo^2^)+(0.1072P)^2^] where P=(Fo^2^+2Fc^2^)/3'
_refine_ls_weighting_scheme calc
_refine_ls_wR_factor_gt 0.1517
_refine_ls_wR_factor_ref 0.1665
_reflns_number_gt 3886
_reflns_number_total 5514
_reflns_threshold_expression 'I > 2\s(I)'
_cod_data_source_file c7ce02007d2.cif
_cod_data_source_block cl125
_cod_depositor_comments 'Adding full bibliography for 7229962--7229987.cif.'
_cod_database_code 7229978
_shelx_space_group_comment
;
The symmetry employed for this shelxl refinement is uniquely defined
by the following loop, which should always be used as a source of
symmetry information in preference to the above space-group names.
They are only intended as comments.
;

loop_
_space_group_symop_operation_xyz
'x, y, z'
'-x, y+1/2, -z+1/2'
'-x, -y, -z'
'x, -y-1/2, z-1/2'

loop_
_atom_site_label
_atom_site_type_symbol
_atom_site_fract_x
_atom_site_fract_y
_atom_site_fract_z
_atom_site_U_iso_or_equiv
_atom_site_adp_type
_atom_site_occupancy
_atom_site_site_symmetry_order
_atom_site_calc_flag
_atom_site_refinement_flags_posn
_atom_site_refinement_flags_adp
C1 C 0.7826(5) 0.4594(3) 0.23176(12) 0.0243(7) Uani 1 1 d . .
H1 H 0.7472 0.4900 0.2605 0.029 Uiso 1 1 calc R U
C2 C 0.8186(5) 0.5341(3) 0.19605(13) 0.0269(7) Uani 1 1 d . .
H2 H 0.8086 0.6145 0.2001 0.032 Uiso 1 1 calc R U
C3 C 0.8696(5) 0.4887(3) 0.15426(13) 0.0282(7) Uani 1 1 d . .
H3 H 0.8948 0.5379 0.1291 0.034 Uiso 1 1 calc R U
C4 C 0.8835(5) 0.3708(3) 0.14931(12) 0.0278(7) Uani 1 1 d . .
H4 H 0.9193 0.3382 0.1210 0.033 Uiso 1 1 calc R U
C5 C 0.8443(5) 0.3019(3) 0.18642(12) 0.0239(6) Uani 1 1 d . .
C6 C 0.8565(6) 0.1733(3) 0.18391(13) 0.0324(8) Uani 1 1 d . .
H6A H 0.7737 0.1453 0.1562 0.039 Uiso 1 1 calc R U
H6B H 0.9941 0.1498 0.1808 0.039 Uiso 1 1 calc R U
C7 C 0.7585(5) 0.0133(3) 0.22741(12) 0.0235(6) Uani 1 1 d . .
H7 H 0.7770 -0.0292 0.1999 0.028 Uiso 1 1 calc R U
C8 C 0.7007(5) -0.0474(3) 0.26617(12) 0.0243(7) Uani 1 1 d . .
C9 C 0.6756(5) 0.0045(3) 0.31000(12) 0.0231(6) Uani 1 1 d . .
C10 C 0.6251(6) -0.0196(3) 0.39006(12) 0.0306(7) Uani 1 1 d . .
H10A H 0.5113 0.0331 0.3900 0.037 Uiso 1 1 calc R U
H10B H 0.7466 0.0237 0.3998 0.037 Uiso 1 1 calc R U
C11 C 0.6011(7) -0.1182(4) 0.42278(15) 0.0447(10) Uani 1 1 d . .
H11A H 0.4697 -0.1516 0.4163 0.067 Uiso 1 1 calc R U
H11B H 0.6168 -0.0908 0.4551 0.067 Uiso 1 1 calc R U
H11C H 0.7011 -0.1764 0.4183 0.067 Uiso 1 1 calc R U
C12 C 0.6699(5) -0.1670(3) 0.26157(13) 0.0275(7) Uani 1 1 d . .
C13 C 0.8726(5) 0.3439(3) 0.34988(12) 0.0285(7) Uani 1 1 d . .
C14 C 0.8785(7) 0.4046(5) 0.39617(17) 0.0556(14) Uani 1 1 d . .
H14A H 0.8715 0.3482 0.4212 0.083 Uiso 1 1 calc R U
H14B H 0.7664 0.4571 0.3961 0.083 Uiso 1 1 calc R U
H14C H 1.0015 0.4480 0.4013 0.083 Uiso 1 1 calc R U
Cu1 Cu 0.73852(6) 0.22988(3) 0.27465(2) 0.02095(14) Uani 1 1 d . .
N1 N 0.7960(4) 0.3459(2) 0.22720(9) 0.0222(5) Uani 1 1 d . .
N2 N 0.7887(4) 0.1234(2) 0.22620(9) 0.0243(6) Uani 1 1 d . .
N3 N 0.6405(5) -0.2637(3) 0.25752(13) 0.0373(8) Uani 1 1 d . .
O1 O 0.6898(3) 0.10872(19) 0.31890(8) 0.0242(5) Uani 1 1 d . .
O2 O 0.6365(3) -0.0685(2) 0.34373(8) 0.0267(5) Uani 1 1 d . .
O3 O 0.7050(3) 0.3374(2) 0.32583(8) 0.0257(5) Uani 1 1 d . .
O4 O 1.0255(4) 0.3029(2) 0.33590(9) 0.0314(5) Uani 1 1 d . .
O21 O 0.0398(5) 0.6820(3) 0.44369(13) 0.0518(8) Uani 1 1 d . .
O22 O 0.8645(4) 0.5619(3) 0.04413(10) 0.0402(7) Uani 1 1 d . .
O23 O 0.6965(5) 0.6109(3) 0.48372(11) 0.0442(7) Uani 1 1 d . .
O24 O 0.4400(4) 0.2147(2) 0.46072(10) 0.0382(6) Uani 1 1 d . .
O25 O 0.3529(5) 0.5319(3) 0.43516(14) 0.0610(10) Uani 1 1 d . .
O26 O 0.8127(4) 0.1475(3) 0.49814(11) 0.0426(7) Uani 1 1 d . .
O27 O 0.3866(4) 0.3407(2) 0.37907(8) 0.0287(5) Uani 1 1 d . .

loop_
_atom_site_aniso_label
_atom_site_aniso_U_11
_atom_site_aniso_U_22
_atom_site_aniso_U_33
_atom_site_aniso_U_23
_atom_site_aniso_U_13
_atom_site_aniso_U_12
C1 0.0170(15) 0.0243(17) 0.0317(18) -0.0015(12) 0.0026(13) -0.0008(11)
C2 0.0155(15) 0.0291(17) 0.0359(19) 0.0024(13) 0.0012(13) -0.0007(12)
C3 0.0191(16) 0.0367(19) 0.0291(18) 0.0078(14) 0.0029(13) -0.0009(13)
C4 0.0216(16) 0.0378(19) 0.0246(16) 0.0009(14) 0.0054(13) -0.0004(13)
C5 0.0209(15) 0.0268(16) 0.0244(16) -0.0027(12) 0.0038(12) -0.0018(12)
C6 0.043(2) 0.0284(18) 0.0278(18) -0.0033(14) 0.0133(15) -0.0013(15)
C7 0.0173(15) 0.0278(17) 0.0255(16) -0.0055(12) 0.0028(12) 0.0006(12)
C8 0.0187(15) 0.0241(16) 0.0301(17) -0.0041(12) 0.0022(12) -0.0007(11)
C9 0.0156(15) 0.0284(17) 0.0254(16) 0.0007(12) 0.0016(12) -0.0006(11)
C10 0.0286(18) 0.043(2) 0.0208(17) 0.0014(14) 0.0029(13) -0.0029(14)
C11 0.045(2) 0.055(3) 0.034(2) 0.0133(18) 0.0052(18) -0.0035(19)
C12 0.0194(16) 0.0302(19) 0.0336(18) -0.0040(13) 0.0072(13) 0.0001(12)
C13 0.0233(17) 0.0333(18) 0.0297(17) -0.0066(13) 0.0069(13) -0.0101(13)
C14 0.034(2) 0.089(4) 0.044(3) -0.036(2) 0.0083(19) -0.014(2)
Cu1 0.0209(2) 0.0215(2) 0.0209(2) -0.00262(14) 0.00438(14) 0.00096(14)
N1 0.0159(13) 0.0255(14) 0.0256(14) -0.0042(10) 0.0032(10) -0.0007(10)
N2 0.0274(15) 0.0243(14) 0.0216(13) -0.0020(10) 0.0050(11) 0.0010(11)
N3 0.0328(17) 0.0294(16) 0.052(2) -0.0073(14) 0.0159(15) -0.0053(13)
O1 0.0266(12) 0.0230(11) 0.0233(11) -0.0018(9) 0.0035(9) -0.0015(9)
O2 0.0259(12) 0.0266(12) 0.0278(12) 0.0028(9) 0.0037(9) -0.0013(9)
O3 0.0222(12) 0.0279(12) 0.0274(12) -0.0061(9) 0.0047(9) 0.0009(9)
O4 0.0216(12) 0.0412(14) 0.0317(13) -0.0071(11) 0.0046(10) -0.0019(10)
O21 0.0467(19) 0.0457(18) 0.064(2) 0.0012(15) 0.0088(15) 0.0057(14)
O22 0.0445(16) 0.0443(16) 0.0330(15) 0.0007(12) 0.0110(12) 0.0103(13)
O23 0.0436(17) 0.0433(17) 0.0451(17) -0.0020(13) 0.0008(13) -0.0101(13)
O24 0.0402(16) 0.0430(17) 0.0318(14) 0.0041(11) 0.0052(12) -0.0018(12)
O25 0.0433(19) 0.056(2) 0.081(3) -0.0233(18) -0.0087(17) 0.0100(15)
O26 0.0385(16) 0.0413(16) 0.0489(17) 0.0006(13) 0.0085(13) -0.0014(12)
O27 0.0245(12) 0.0363(14) 0.0257(12) -0.0018(10) 0.0048(9) -0.0020(10)

loop_
_atom_type_symbol
_atom_type_description
_atom_type_scat_dispersion_real
_atom_type_scat_dispersion_imag
_atom_type_scat_source
C C 0.0033 0.0016 'International Tables Vol C Tables 4.2.6.8 and 6.1.1.4'
H H 0.0000 0.0000 'International Tables Vol C Tables 4.2.6.8 and 6.1.1.4'
Cu Cu 0.3201 1.2651 'International Tables Vol C Tables 4.2.6.8 and 6.1.1.4'
N N 0.0061 0.0033 'International Tables Vol C Tables 4.2.6.8 and 6.1.1.4'
O O 0.0106 0.0060 'International Tables Vol C Tables 4.2.6.8 and 6.1.1.4'

loop_
_geom_angle_atom_site_label_1
_geom_angle_atom_site_label_2
_geom_angle_atom_site_label_3
_geom_angle
N1 C1 C2 122.3(3)
N1 C1 H1 118.9
C2 C1 H1 118.9
C3 C2 C1 118.4(3)
C3 C2 H2 120.8
C1 C2 H2 120.8
C2 C3 C4 119.6(3)
C2 C3 H3 120.2
C4 C3 H3 120.2
C5 C4 C3 118.7(3)
C5 C4 H4 120.7
C3 C4 H4 120.7
N1 C5 C4 121.9(3)
N1 C5 C6 116.2(3)
C4 C5 C6 122.0(3)
N2 C6 C5 109.6(3)
N2 C6 H6A 109.7
C5 C6 H6A 109.7
N2 C6 H6B 109.7
C5 C6 H6B 109.7
H6A C6 H6B 108.2
N2 C7 C8 125.1(3)
N2 C7 H7 117.4
C8 C7 H7 117.4
C7 C8 C12 118.2(3)
C7 C8 C9 123.4(3)
C12 C8 C9 118.3(3)
O1 C9 O2 119.5(3)
O1 C9 C8 125.8(3)
O2 C9 C8 114.7(3)
O2 C10 C11 106.7(3)
O2 C10 H10A 110.4
C11 C10 H10A 110.4
O2 C10 H10B 110.4
C11 C10 H10B 110.4
H10A C10 H10B 108.6
C10 C11 H11A 109.5
C10 C11 H11B 109.5
H11A C11 H11B 109.5
C10 C11 H11C 109.5
H11A C11 H11C 109.5
H11B C11 H11C 109.5
N3 C12 C8 178.5(4)
O4 C13 O3 122.3(3)
O4 C13 C14 120.5(3)
O3 C13 C14 117.2(3)
C13 C14 H14A 109.5
C13 C14 H14B 109.5
H14A C14 H14B 109.5
C13 C14 H14C 109.5
H14A C14 H14C 109.5
H14B C14 H14C 109.5
N2 Cu1 O1 93.07(11)
N2 Cu1 O3 176.29(11)
O1 Cu1 O3 86.49(10)
N2 Cu1 N1 83.47(12)
O1 Cu1 N1 176.39(10)
O3 Cu1 N1 96.90(11)
C1 N1 C5 119.2(3)
C1 N1 Cu1 126.2(2)
C5 N1 Cu1 114.5(2)
C7 N2 C6 118.6(3)
C7 N2 Cu1 125.5(2)
C6 N2 Cu1 115.7(2)
C9 O1 Cu1 126.2(2)
C9 O2 C10 116.3(3)
C13 O3 Cu1 106.5(2)

loop_
_geom_bond_atom_site_label_1
_geom_bond_atom_site_label_2
_geom_bond_distance
C1 N1 1.337(4)
C1 C2 1.384(5)
C1 H1 0.9500
C2 C3 1.384(5)
C2 H2 0.9500
C3 C4 1.388(5)
C3 H3 0.9500
C4 C5 1.380(5)
C4 H4 0.9500
C5 N1 1.346(4)
C5 C6 1.507(5)
C6 N2 1.459(4)
C6 H6A 0.9900
C6 H6B 0.9900
C7 N2 1.303(5)
C7 C8 1.405(5)
C7 H7 0.9500
C8 C12 1.417(5)
C8 C9 1.421(5)
C9 O1 1.246(4)
C9 O2 1.335(4)
C10 O2 1.457(4)
C10 C11 1.504(5)
C10 H10A 0.9900
C10 H10B 0.9900
C11 H11A 0.9800
C11 H11B 0.9800
C11 H11C 0.9800
C12 N3 1.152(5)
C13 O4 1.245(4)
C13 O3 1.284(4)
C13 C14 1.504(5)
C14 H14A 0.9800
C14 H14B 0.9800
C14 H14C 0.9800
Cu1 N2 1.920(3)
Cu1 O1 1.950(2)
Cu1 O3 1.962(2)
Cu1 N1 1.985(3)

loop_
_geom_torsion_atom_site_label_1
_geom_torsion_atom_site_label_2
_geom_torsion_atom_site_label_3
_geom_torsion_atom_site_label_4
_geom_torsion
N1 C1 C2 C3 0.2(5)
C1 C2 C3 C4 -0.1(5)
C2 C3 C4 C5 0.5(5)
C3 C4 C5 N1 -1.0(5)
C3 C4 C5 C6 -179.9(3)
N1 C5 C6 N2 6.7(4)
C4 C5 C6 N2 -174.4(3)
N2 C7 C8 C12 178.7(3)
N2 C7 C8 C9 -2.7(5)
C7 C8 C9 O1 4.4(5)
C12 C8 C9 O1 -177.0(3)
C7 C8 C9 O2 -174.6(3)
C12 C8 C9 O2 4.1(4)
C2 C1 N1 C5 -0.7(5)
C2 C1 N1 Cu1 -177.5(2)
C4 C5 N1 C1 1.1(5)
C6 C5 N1 C1 -180.0(3)
C4 C5 N1 Cu1 178.3(3)
C6 C5 N1 Cu1 -2.8(4)
C8 C7 N2 C6 177.4(3)
C8 C7 N2 Cu1 -6.0(5)
C5 C6 N2 C7 169.2(3)
C5 C6 N2 Cu1 -7.7(4)
O2 C9 O1 Cu1 -178.2(2)
C8 C9 O1 Cu1 2.9(5)
O1 C9 O2 C10 -3.6(4)
C8 C9 O2 C10 175.4(3)
C11 C10 O2 C9 -174.3(3)
O4 C13 O3 Cu1 11.1(4)
C14 C13 O3 Cu1 -169.4(3)
